data_4070042
loop_
_publ_author_name
'Dalebrook, Andrew F.'
'Wright, L. James'

_publ_section_title
;
 Annulation of an Iridabenzene through Formal Cycloaddition Reactions with
 Organonitriles
;
_journal_issue 18
_journal_name_full Organometallics
_journal_page_first 5536
_journal_paper_doi 10.1021/om900581h
_journal_volume 28
_journal_year 2009
_chemical_formula_sum 'C58 H51 Cl2 F12 Ir N2 P4 S'
_chemical_formula_weight 1423.12
_chemical_name_systematic
; 
 ? 
;
_space_group_IT_number 14
_symmetry_cell_setting monoclinic
_symmetry_space_group_name_Hall '-P 2yn'
_symmetry_space_group_name_H-M 'P 1 21/n 1'
_atom_sites_solution_hydrogens geom
_atom_sites_solution_primary direct
_atom_sites_solution_secondary difmap
_audit_creation_method SHELXL-97
_audit_update_record
;
2009-07-01 # Formatted by publCIF
;
_cell_angle_alpha 90.00
_cell_angle_beta 102.7850(10)
_cell_angle_gamma 90.00
_cell_formula_units_Z 4
_cell_length_a 12.5325(2)
_cell_length_b 34.4058(4)
_cell_length_c 15.2538(2)
_cell_measurement_reflns_used 9937
_cell_measurement_temperature 90(2)
_cell_measurement_theta_max 51.994
_cell_measurement_theta_min 4.759
_cell_volume 6414.23(15)
_computing_cell_refinement 'SAINT (Siemens, 1995)'
_computing_data_collection 'APEX2 (Bruker, 2006)'
_computing_data_reduction SAINT
_computing_molecular_graphics 'Ortep-III (Burnett & Johnson, 1996)'
_computing_publication_material 'SHELXTL (Sheldrick, 2008)'
_computing_structure_refinement 'SHELXL97 (Sheldrick, 2008)'
_computing_structure_solution 'SHELXS97 (Sheldrick, 2008)'
_diffrn_ambient_temperature 90(2)
_diffrn_measured_fraction_theta_full 0.998
_diffrn_measured_fraction_theta_max 0.998
_diffrn_measurement_device_type 'Bruker SMART APEXII CCD'
_diffrn_measurement_method 'Area detector \w scans'
_diffrn_radiation_monochromator graphite
_diffrn_radiation_source 'fine-focus sealed tube'
_diffrn_radiation_type MoK\a
_diffrn_radiation_wavelength 0.71073
_diffrn_reflns_av_R_equivalents 0.0532
_diffrn_reflns_av_sigmaI/netI 0.0590
_diffrn_reflns_limit_h_max 16
_diffrn_reflns_limit_h_min -16
_diffrn_reflns_limit_k_max 35
_diffrn_reflns_limit_k_min -45
_diffrn_reflns_limit_l_max 20
_diffrn_reflns_limit_l_min -18
_diffrn_reflns_number 71236
_diffrn_reflns_theta_full 27.82
_diffrn_reflns_theta_max 27.82
_diffrn_reflns_theta_min 1.18
_diffrn_standards_decay_% <2%
_exptl_absorpt_coefficient_mu 2.369
_exptl_absorpt_correction_T_max 1.000
_exptl_absorpt_correction_T_min 0.724
_exptl_absorpt_correction_type multi-scan
_exptl_absorpt_process_details 'SADABS; Sheldrick, 1996'
_exptl_crystal_colour green
_exptl_crystal_density_diffrn 1.474
_exptl_crystal_density_method 'not measured'
_exptl_crystal_description blocks
_exptl_crystal_F_000 2832
_exptl_crystal_size_max 0.18
_exptl_crystal_size_mid 0.12
_exptl_crystal_size_min 0.10
_platon_squeeze_details
;
;
_refine_diff_density_max 1.290
_refine_diff_density_min -2.921
_refine_diff_density_rms 0.130
_refine_ls_extinction_method none
_refine_ls_goodness_of_fit_ref 1.105
_refine_ls_hydrogen_treatment constr
_refine_ls_matrix_type full
_refine_ls_number_parameters 719
_refine_ls_number_reflns 15192
_refine_ls_number_restraints 12
_refine_ls_restrained_S_all 1.105
_refine_ls_R_factor_all 0.0671
_refine_ls_R_factor_gt 0.0524
_refine_ls_shift/su_max 0.013
_refine_ls_shift/su_mean 0.000
_refine_ls_structure_factor_coef Fsqd
_refine_ls_weighting_details 'calc w=1/[\s^2^(Fo^2^)+(0.0001P)^2^+34.8007P] where P=(Fo^2^+2Fc^2^)/3'
_refine_ls_weighting_scheme calc
_refine_ls_wR_factor_gt 0.1033
_refine_ls_wR_factor_ref 0.1080
_reflns_number_gt 12522
_reflns_number_total 15192
_reflns_threshold_expression >2sigma(I)
_cod_data_source_file om900581h_si_002.cif
_cod_data_source_block shelxl
_cod_original_sg_symbol_H-M P21/n
_cod_database_code 4070042

loop_
_symmetry_equiv_pos_as_xyz
'x, y, z'
'-x+1/2, y+1/2, -z+1/2'
'-x, -y, -z'
'x-1/2, -y-1/2, z-1/2'

loop_
_atom_site_label
_atom_site_type_symbol
_atom_site_fract_x
_atom_site_fract_y
_atom_site_fract_z
_atom_site_U_iso_or_equiv
_atom_site_adp_type
_atom_site_occupancy
_atom_site_symmetry_multiplicity
_atom_site_calc_flag
_atom_site_refinement_flags
_atom_site_disorder_assembly
_atom_site_disorder_group
C1 C 0.6746(4) 0.19099(14) 0.8611(3) 0.0183(9) Uani 1 1 d . . .
C2 C 0.6119(4) 0.21544(15) 0.7967(3) 0.0230(10) Uani 1 1 d . . .
H2 H 0.5477 0.2260 0.8077 0.028 Uiso 1 1 calc R . .
C3 C 0.6418(4) 0.22453(16) 0.7171(3) 0.0291(12) Uani 1 1 d . . .
H3 H 0.5944 0.2405 0.6773 0.035 Uiso 1 1 calc R . .
C4 C 0.7362(5) 0.21212(16) 0.6901(3) 0.0299(12) Uani 1 1 d . . .
H4 H 0.7479 0.2213 0.6356 0.036 Uiso 1 1 calc R . .
C5 C 0.8119(4) 0.18753(15) 0.7385(3) 0.0245(11) Uani 1 1 d . . .
H5 H 0.8718 0.1817 0.7142 0.029 Uiso 1 1 calc R . .
C6 C 0.7174(4) 0.15479(13) 1.0213(3) 0.0197(10) Uani 1 1 d . . .
C7 C 0.7077(4) 0.14809(15) 1.1145(3) 0.0224(10) Uani 1 1 d . . .
C8 C 0.6608(4) 0.17613(17) 1.1600(3) 0.0279(11) Uani 1 1 d . . .
H8 H 0.6289 0.1982 1.1299 0.033 Uiso 1 1 calc R . .
C9 C 0.6617(5) 0.17105(18) 1.2498(4) 0.0337(13) Uani 1 1 d . . .
H9 H 0.6318 0.1903 1.2798 0.040 Uiso 1 1 calc R . .
C10 C 0.7060(5) 0.13812(18) 1.2971(3) 0.0334(13) Uani 1 1 d . . .
C11 C 0.7032(6) 0.1331(2) 1.3945(4) 0.0483(17) Uani 1 1 d . . .
H11A H 0.7632 0.1470 1.4312 0.073 Uiso 1 1 calc R . .
H11B H 0.7093 0.1060 1.4097 0.073 Uiso 1 1 calc R . .
H11C H 0.6355 0.1431 1.4047 0.073 Uiso 1 1 calc R . .
C12 C 0.7500(5) 0.10999(18) 1.2502(4) 0.0382(14) Uani 1 1 d . . .
H12 H 0.7786 0.0874 1.2799 0.046 Uiso 1 1 calc R . .
C13 C 0.7524(5) 0.11470(17) 1.1604(3) 0.0329(13) Uani 1 1 d . . .
H13 H 0.7838 0.0957 1.1309 0.039 Uiso 1 1 calc R . .
C14 C 1.0096(4) 0.10890(15) 0.8338(3) 0.0251(11) Uani 1 1 d . . .
C15 C 1.0861(4) 0.08209(16) 0.8068(4) 0.0283(11) Uani 1 1 d . . .
C16 C 1.0891(6) 0.04392(18) 0.8314(4) 0.0440(16) Uani 1 1 d . . .
H16 H 1.0464 0.0353 0.8702 0.053 Uiso 1 1 calc R . .
C17 C 1.1552(7) 0.01810(19) 0.7988(4) 0.0520(19) Uani 1 1 d . . .
H17 H 1.1562 -0.0079 0.8154 0.062 Uiso 1 1 calc R . .
C18 C 1.2205(5) 0.03050(19) 0.7414(5) 0.0473(17) Uani 1 1 d . . .
C19 C 1.2906(7) 0.0020(2) 0.7038(7) 0.074(3) Uani 1 1 d . . .
H19A H 1.2464 -0.0113 0.6533 0.111 Uiso 1 1 calc R . .
H19B H 1.3216 -0.0165 0.7494 0.111 Uiso 1 1 calc R . .
H19C H 1.3483 0.0158 0.6850 0.111 Uiso 1 1 calc R . .
C20 C 1.2115(6) 0.0693(2) 0.7118(6) 0.061(2) Uani 1 1 d . . .
H20 H 1.2506 0.0777 0.6701 0.074 Uiso 1 1 calc R . .
C21 C 1.1450(6) 0.09526(19) 0.7439(5) 0.0537(19) Uani 1 1 d . . .
H21 H 1.1393 0.1209 0.7244 0.064 Uiso 1 1 calc R . .
C22 C 1.0563(8) 0.2171(3) 0.9099(7) 0.023(3) Uiso 0.598(4) 1 d PD A 1
C23 C 1.1385(9) 0.2333(4) 0.9756(8) 0.027(3) Uiso 0.454(3) 1 d PD A 1
H23 H 1.1228 0.2414 1.0295 0.033 Uiso 0.33(11) 1 calc PR A 1
C24 C 1.2450(10) 0.2377(5) 0.9622(9) 0.042(3) Uiso 0.479(4) 1 d PD A 1
H24 H 1.2996 0.2488 1.0066 0.050 Uiso 0.21(12) 1 calc PR A 1
C25 C 1.2674(9) 0.2254(4) 0.8821(7) 0.034(3) Uiso 0.569(4) 1 d PD A 1
H25 H 1.3367 0.2288 0.8707 0.041 Uiso 0.51(12) 1 calc PR A 1
C22A C 1.0641(10) 0.2093(4) 0.9287(9) 0.023(4) Uiso 0.452(19) 1 d PD A 2
C23A C 1.1510(8) 0.2165(3) 0.9981(7) 0.027(3) Uiso 0.52(2) 1 d PD A 2
H23A H 1.1388 0.2203 1.0554 0.033 Uiso 0.81(11) 1 calc PR A 2
C24A C 1.2572(9) 0.2185(4) 0.9854(8) 0.042(4) Uiso 0.56(2) 1 d PD A 2
H24A H 1.3137 0.2252 1.0337 0.050 Uiso 0.73(12) 1 calc PR A 2
C25A C 1.2810(12) 0.2110(4) 0.9041(8) 0.034(4) Uiso 0.46(2) 1 d PD A 2
H25A H 1.3529 0.2072 0.8994 0.041 Uiso 0.31(12) 1 calc PR A 2
C26 C 1.1897(5) 0.20901(18) 0.8226(4) 0.0395(14) Uiso 1 1 d . . .
H26 H 1.2055 0.1992 0.7701 0.047 Uiso 1 1 calc R A 1
C27 C 1.0842(5) 0.20584(16) 0.8356(4) 0.0310(12) Uiso 1 1 d . A .
H27 H 1.0306 0.1953 0.7898 0.037 Uiso 1 1 calc R B 1
C28 C 0.8700(4) 0.26303(15) 0.8896(3) 0.0266(11) Uani 1 1 d . A .
C29 C 0.9281(5) 0.28513(18) 0.8398(4) 0.0420(15) Uani 1 1 d . . .
H29 H 0.9933 0.2754 0.8289 0.050 Uiso 1 1 calc R . .
C30 C 0.8923(6) 0.32062(19) 0.8064(5) 0.0510(18) Uani 1 1 d . . .
H30 H 0.9340 0.3351 0.7749 0.061 Uiso 1 1 calc R . .
C31 C 0.7937(5) 0.33516(19) 0.8192(4) 0.0413(14) Uani 1 1 d . . .
H31 H 0.7678 0.3591 0.7950 0.050 Uiso 1 1 calc R . .
C32 C 0.7343(5) 0.31356(16) 0.8685(3) 0.0308(12) Uani 1 1 d . . .
H32 H 0.6689 0.3233 0.8788 0.037 Uiso 1 1 calc R . .
C33 C 0.7714(4) 0.27762(16) 0.9026(3) 0.0271(11) Uani 1 1 d . . .
H33 H 0.7301 0.2631 0.9344 0.032 Uiso 1 1 calc R . .
C34 C 0.9283(4) 0.21361(14) 1.0515(3) 0.0223(10) Uani 1 1 d . A .
C35 C 0.8760(4) 0.23995(15) 1.0972(3) 0.0232(10) Uani 1 1 d . . .
H35 H 0.8399 0.2613 1.0670 0.028 Uiso 1 1 calc R . .
C36 C 0.8776(4) 0.23455(16) 1.1878(3) 0.0279(11) Uani 1 1 d . . .
H36 H 0.8409 0.2519 1.2175 0.033 Uiso 1 1 calc R . .
C37 C 0.9337(5) 0.20335(17) 1.2342(4) 0.0336(13) Uani 1 1 d . . .
H37 H 0.9351 0.1998 1.2949 0.040 Uiso 1 1 calc R . .
C38 C 0.9879(5) 0.17741(17) 1.1891(4) 0.0362(14) Uani 1 1 d . . .
H38 H 1.0261 0.1566 1.2201 0.043 Uiso 1 1 calc R . .
C39 C 0.9854(4) 0.18215(16) 1.0988(4) 0.0298(12) Uani 1 1 d . . .
H39 H 1.0216 0.1646 1.0693 0.036 Uiso 1 1 calc R . .
C40 C 0.7778(4) 0.08353(16) 0.7048(3) 0.0261(11) Uiso 1 1 d . . .
C41 C 0.8067(9) 0.0424(3) 0.7234(7) 0.028(2) Uiso 0.576(4) 1 d PD C 1
H41 H 0.7850 0.0295 0.7702 0.033 Uiso 0.54(11) 1 calc PR C 1
C42 C 0.8661(9) 0.0232(3) 0.6708(7) 0.036(2) Uiso 0.630(5) 1 d PD C 1
H42 H 0.8768 -0.0035 0.6773 0.043 Uiso 0.36(12) 1 calc PR C 1
C43 C 0.9100(12) 0.0432(3) 0.6085(8) 0.031(3) Uiso 0.538(4) 1 d PD C 1
H43 H 0.9574 0.0307 0.5787 0.038 Uiso 0.63(13) 1 calc PR C 1
C41A C 0.7696(13) 0.0442(4) 0.6974(10) 0.028(4) Uiso 0.41(2) 1 d PD C 2
H41A H 0.7274 0.0307 0.7302 0.033 Uiso 0.44(12) 1 calc PR C 2
C42A C 0.8232(14) 0.0241(5) 0.6418(10) 0.036(5) Uiso 0.39(2) 1 d PD C 2
H42A H 0.8225 -0.0029 0.6421 0.043 Uiso 0.25(13) 1 calc PR C 2
C43A C 0.8781(12) 0.0436(4) 0.5853(10) 0.031(4) Uiso 0.47(2) 1 d PD C 2
H43A H 0.9108 0.0300 0.5456 0.038 Uiso 0.55(13) 1 calc PR C 2
C44 C 0.8828(5) 0.08322(17) 0.5896(4) 0.0332(12) Uiso 1 1 d . . .
H44 H 0.9038 0.0958 0.5422 0.040 Uiso 1 1 calc R C 1
C45 C 0.8251(4) 0.10267(17) 0.6426(3) 0.0298(12) Uiso 1 1 d . C .
H45 H 0.8174 0.1295 0.6368 0.036 Uiso 1 1 calc R . .
C46 C 0.5750(4) 0.12404(15) 0.7078(3) 0.0270(11) Uani 1 1 d . . .
C47 C 0.5573(5) 0.12590(19) 0.6150(4) 0.0383(14) Uani 1 1 d . C .
H47 H 0.6124 0.1182 0.5867 0.046 Uiso 1 1 calc R . .
C48 C 0.4584(5) 0.1391(2) 0.5636(4) 0.0491(17) Uani 1 1 d . . .
H48 H 0.4481 0.1406 0.5014 0.059 Uiso 1 1 calc R C .
C49 C 0.3747(5) 0.15003(19) 0.6046(4) 0.0422(15) Uani 1 1 d . C .
H49 H 0.3083 0.1587 0.5702 0.051 Uiso 1 1 calc R . .
C50 C 0.3910(5) 0.14791(18) 0.6970(5) 0.0404(15) Uani 1 1 d . . .
H50 H 0.3350 0.1550 0.7250 0.048 Uiso 1 1 calc R C .
C51 C 0.4902(5) 0.13537(17) 0.7483(4) 0.0332(12) Uani 1 1 d . C .
H51 H 0.5007 0.1345 0.8106 0.040 Uiso 1 1 calc R . .
C52 C 0.6763(5) 0.07125(15) 0.8530(3) 0.0282(12) Uani 1 1 d . . .
C53 C 0.5747(5) 0.05320(18) 0.8420(4) 0.0396(14) Uani 1 1 d . C .
H53 H 0.5155 0.0621 0.7986 0.048 Uiso 1 1 calc R . .
C54 C 0.5623(6) 0.0220(2) 0.8956(5) 0.0529(18) Uani 1 1 d . . .
H54 H 0.4946 0.0099 0.8881 0.063 Uiso 1 1 calc R C .
C55 C 0.6491(6) 0.0087(2) 0.9599(5) 0.0510(18) Uani 1 1 d . C .
H55 H 0.6395 -0.0123 0.9958 0.061 Uiso 1 1 calc R . .
C56 C 0.7504(6) 0.02619(17) 0.9719(4) 0.0390(14) Uani 1 1 d . . .
H56 H 0.8092 0.0169 1.0152 0.047 Uiso 1 1 calc R C .
C57 C 0.7635(5) 0.05770(15) 0.9187(4) 0.0300(12) Uani 1 1 d . C .
H57 H 0.8313 0.0699 0.9270 0.036 Uiso 1 1 calc R . .
C58 C 1.0798(8) 0.0875(3) 0.3852(7) 0.050(3) Uiso 0.757(6) 1 d PD . .
C58A C 1.155(3) 0.0821(10) 0.502(2) 0.073(10) Uiso 0.243(6) 1 d PD . .
Cl1 Cl 0.9805(2) 0.05227(8) 0.39377(16) 0.0516(8) Uani 0.757(6) 1 d PD . .
Cl1A Cl 1.0538(19) 0.0764(5) 0.4068(13) 0.151(6) Uani 0.243(6) 1 d PD . .
Cl2 Cl 1.2048(3) 0.07943(10) 0.4493(2) 0.0879(13) Uani 0.757(6) 1 d PD . .
Cl2A Cl 1.2495(15) 0.0485(4) 0.5171(12) 0.151(6) Uani 0.243(6) 1 d PD . .
N1 N 0.7924(3) 0.14113(12) 0.9842(2) 0.0197(8) Uani 1 1 d . . .
H1 H 0.8361 0.1234 1.0109 0.024 Uiso 1 1 calc R . .
N2 N 0.9470(3) 0.12975(12) 0.8506(3) 0.0204(8) Uani 1 1 d . . .
F1 F 0.9868(7) 0.0906(2) 1.0454(5) 0.0654(13) Uani 0.669(9) 1 d P . .
F1A F 1.0454(13) 0.0970(4) 1.0319(9) 0.057(2) Uani 0.331(9) 1 d P . .
F2 F 1.0001(6) 0.0706(2) 1.1820(5) 0.0654(13) Uani 0.669(9) 1 d P . .
F2A F 0.9634(11) 0.0829(4) 1.1321(10) 0.057(2) Uani 0.331(9) 1 d P . .
F3 F 1.1408(9) 0.1060(3) 1.1490(5) 0.0654(13) Uani 0.669(9) 1 d P . .
F3A F 1.1370(16) 0.1016(5) 1.1759(10) 0.057(2) Uani 0.331(9) 1 d P . .
F4 F 1.1485(6) 0.0619(2) 1.0418(6) 0.0654(13) Uani 0.669(9) 1 d P . .
F4A F 1.1928(12) 0.0571(4) 1.0854(10) 0.057(2) Uani 0.331(9) 1 d P . .
F5 F 1.0178(7) 0.0274(2) 1.0809(5) 0.0654(13) Uani 0.669(9) 1 d P . .
F5A F 1.0167(14) 0.0332(4) 1.0466(9) 0.057(2) Uani 0.331(9) 1 d P . .
F6 F 1.1723(7) 0.0428(2) 1.1826(5) 0.0654(13) Uani 0.669(9) 1 d P . .
F6A F 1.1078(13) 0.0388(4) 1.1962(9) 0.057(2) Uani 0.331(9) 1 d P . .
F7 F 1.5012(3) 0.26367(10) 1.1105(2) 0.0442(9) Uani 1 1 d . . .
F8 F 1.3927(3) 0.30809(14) 1.0281(3) 0.0669(13) Uani 1 1 d . . .
F9 F 1.5069(3) 0.27184(12) 0.9646(2) 0.0520(10) Uani 1 1 d . . .
F10 F 1.6489(3) 0.29079(13) 1.0738(3) 0.0564(11) Uani 1 1 d . . .
F11 F 1.5354(3) 0.32735(11) 1.1361(2) 0.0509(10) Uani 1 1 d . . .
F12 F 1.5393(5) 0.33534(12) 0.9899(3) 0.0807(16) Uani 1 1 d . . .
P1 P 0.91908(10) 0.21478(4) 0.93065(9) 0.0225(3) Uani 1 1 d . . .
P2 P 0.70546(11) 0.10922(4) 0.77822(8) 0.0222(3) Uani 1 1 d . A .
P3 P 1.07932(12) 0.06651(4) 1.11474(9) 0.0277(3) Uani 1 1 d . . .
P4 P 1.52088(13) 0.29951(4) 1.05004(10) 0.0310(3) Uani 1 1 d . . .
S S 0.62128(10) 0.18681(4) 0.95776(8) 0.0216(2) Uani 1 1 d . . .
Ir Ir 0.808112(15) 0.162510(5) 0.856747(12) 0.01789(6) Uani 1 1 d . A .

loop_
_atom_site_aniso_label
_atom_site_aniso_U_11
_atom_site_aniso_U_22
_atom_site_aniso_U_33
_atom_site_aniso_U_23
_atom_site_aniso_U_13
_atom_site_aniso_U_12
C1 0.019(2) 0.017(2) 0.021(2) -0.0034(18) 0.0064(18) -0.0069(19)
C2 0.018(2) 0.024(3) 0.029(2) 0.005(2) 0.0091(19) 0.002(2)
C3 0.030(3) 0.030(3) 0.028(3) 0.008(2) 0.008(2) 0.003(2)
C4 0.034(3) 0.033(3) 0.027(3) 0.007(2) 0.014(2) 0.003(2)
C5 0.024(3) 0.026(3) 0.027(2) 0.000(2) 0.013(2) -0.002(2)
C6 0.023(2) 0.017(2) 0.021(2) -0.0011(18) 0.0076(18) -0.0013(19)
C7 0.019(2) 0.030(3) 0.019(2) 0.0025(19) 0.0054(18) -0.003(2)
C8 0.021(3) 0.035(3) 0.029(3) 0.003(2) 0.011(2) 0.006(2)
C9 0.028(3) 0.045(4) 0.031(3) -0.003(2) 0.012(2) 0.002(3)
C10 0.031(3) 0.049(4) 0.019(2) 0.001(2) 0.003(2) -0.011(3)
C11 0.054(4) 0.068(5) 0.023(3) 0.004(3) 0.008(3) -0.010(4)
C12 0.048(4) 0.037(3) 0.028(3) 0.008(2) 0.005(2) 0.001(3)
C13 0.043(3) 0.029(3) 0.028(3) 0.000(2) 0.009(2) 0.002(3)
C14 0.028(3) 0.022(3) 0.027(2) 0.003(2) 0.009(2) -0.001(2)
C15 0.027(3) 0.024(3) 0.036(3) 0.002(2) 0.013(2) 0.007(2)
C16 0.067(5) 0.029(3) 0.048(3) 0.016(3) 0.040(3) 0.018(3)
C17 0.086(6) 0.026(3) 0.049(4) 0.009(3) 0.026(4) 0.022(3)
C18 0.033(3) 0.033(4) 0.081(5) -0.019(3) 0.024(3) 0.001(3)
C19 0.054(5) 0.047(5) 0.132(8) -0.036(5) 0.046(5) 0.002(4)
C20 0.065(5) 0.038(4) 0.101(6) -0.012(4) 0.061(5) -0.009(4)
C21 0.064(5) 0.028(3) 0.087(5) 0.002(3) 0.054(4) 0.001(3)
C28 0.031(3) 0.018(3) 0.035(3) 0.001(2) 0.015(2) -0.003(2)
C29 0.035(3) 0.034(3) 0.065(4) 0.000(3) 0.029(3) -0.004(3)
C30 0.063(5) 0.031(3) 0.074(5) 0.009(3) 0.049(4) -0.004(3)
C31 0.051(4) 0.032(3) 0.043(3) 0.007(3) 0.017(3) -0.003(3)
C32 0.034(3) 0.030(3) 0.030(3) -0.001(2) 0.011(2) 0.000(2)
C33 0.031(3) 0.026(3) 0.026(2) -0.003(2) 0.011(2) -0.006(2)
C34 0.022(2) 0.021(3) 0.023(2) -0.0061(19) 0.0029(19) -0.001(2)
C35 0.018(2) 0.022(3) 0.029(2) -0.002(2) 0.0037(19) -0.002(2)
C36 0.024(3) 0.031(3) 0.030(3) -0.008(2) 0.007(2) -0.002(2)
C37 0.031(3) 0.040(3) 0.026(3) -0.007(2) -0.001(2) -0.007(3)
C38 0.033(3) 0.029(3) 0.039(3) -0.007(2) -0.009(2) 0.004(2)
C39 0.025(3) 0.023(3) 0.037(3) -0.012(2) -0.003(2) 0.005(2)
C46 0.023(3) 0.025(3) 0.032(3) -0.004(2) 0.004(2) -0.007(2)
C47 0.032(3) 0.047(4) 0.037(3) 0.000(3) 0.008(2) 0.000(3)
C48 0.036(4) 0.065(5) 0.043(4) 0.009(3) 0.002(3) -0.003(3)
C49 0.031(3) 0.038(4) 0.053(4) 0.002(3) -0.003(3) -0.002(3)
C50 0.025(3) 0.029(3) 0.068(4) -0.011(3) 0.012(3) -0.003(2)
C51 0.026(3) 0.033(3) 0.041(3) -0.008(2) 0.009(2) -0.003(2)
C52 0.037(3) 0.023(3) 0.029(3) -0.003(2) 0.018(2) -0.001(2)
C53 0.039(3) 0.034(3) 0.050(3) 0.000(3) 0.017(3) -0.011(3)
C54 0.047(4) 0.046(4) 0.070(5) 0.008(4) 0.025(4) -0.016(3)
C55 0.070(5) 0.032(4) 0.060(4) 0.013(3) 0.033(4) -0.004(3)
C56 0.051(4) 0.026(3) 0.043(3) 0.003(2) 0.017(3) 0.003(3)
C57 0.034(3) 0.019(3) 0.040(3) -0.001(2) 0.016(2) -0.002(2)
Cl1 0.0617(16) 0.0486(15) 0.0542(14) 0.0080(11) 0.0336(11) 0.0154(12)
Cl1A 0.193(14) 0.096(9) 0.166(11) -0.068(8) 0.042(9) 0.038(8)
Cl2 0.096(3) 0.076(2) 0.091(2) -0.0212(18) 0.0198(19) -0.0286(19)
Cl2A 0.193(14) 0.096(9) 0.166(11) -0.068(8) 0.042(9) 0.038(8)
N1 0.019(2) 0.019(2) 0.0216(19) 0.0013(16) 0.0049(15) 0.0025(17)
N2 0.017(2) 0.019(2) 0.028(2) 0.0001(17) 0.0115(16) 0.0019(17)
F1 0.065(2) 0.0494(19) 0.079(2) -0.0055(16) 0.0101(17) 0.0109(14)
F1A 0.058(4) 0.040(3) 0.073(4) -0.016(3) 0.013(3) 0.001(3)
F2 0.065(2) 0.0494(19) 0.079(2) -0.0055(16) 0.0101(17) 0.0109(14)
F2A 0.058(4) 0.040(3) 0.073(4) -0.016(3) 0.013(3) 0.001(3)
F3 0.065(2) 0.0494(19) 0.079(2) -0.0055(16) 0.0101(17) 0.0109(14)
F3A 0.058(4) 0.040(3) 0.073(4) -0.016(3) 0.013(3) 0.001(3)
F4 0.065(2) 0.0494(19) 0.079(2) -0.0055(16) 0.0101(17) 0.0109(14)
F4A 0.058(4) 0.040(3) 0.073(4) -0.016(3) 0.013(3) 0.001(3)
F5 0.065(2) 0.0494(19) 0.079(2) -0.0055(16) 0.0101(17) 0.0109(14)
F5A 0.058(4) 0.040(3) 0.073(4) -0.016(3) 0.013(3) 0.001(3)
F6 0.065(2) 0.0494(19) 0.079(2) -0.0055(16) 0.0101(17) 0.0109(14)
F6A 0.058(4) 0.040(3) 0.073(4) -0.016(3) 0.013(3) 0.001(3)
F7 0.053(2) 0.0308(19) 0.052(2) 0.0152(16) 0.0176(17) -0.0001(17)
F8 0.045(2) 0.098(4) 0.060(2) 0.023(2) 0.0183(19) 0.040(2)
F9 0.061(3) 0.054(2) 0.041(2) -0.0027(17) 0.0118(18) 0.016(2)
F10 0.0296(19) 0.076(3) 0.069(3) -0.017(2) 0.0226(18) -0.0006(19)
F11 0.072(3) 0.039(2) 0.054(2) -0.0075(17) 0.038(2) 0.0002(19)
F12 0.142(5) 0.043(2) 0.085(3) 0.024(2) 0.084(3) 0.015(3)
P1 0.0175(6) 0.0226(7) 0.0302(6) -0.0068(5) 0.0117(5) -0.0034(5)
P2 0.0234(6) 0.0212(7) 0.0236(6) -0.0032(5) 0.0088(5) -0.0030(5)
P3 0.0329(8) 0.0219(7) 0.0297(7) 0.0010(5) 0.0104(6) 0.0048(6)
P4 0.0348(8) 0.0268(7) 0.0375(7) 0.0077(6) 0.0214(6) 0.0073(6)
S 0.0195(6) 0.0250(6) 0.0229(6) 0.0033(5) 0.0104(4) 0.0049(5)
Ir 0.01704(9) 0.01867(9) 0.02005(9) -0.00085(8) 0.00858(6) 0.00033(8)

loop_
_atom_type_symbol
_atom_type_description
_atom_type_scat_dispersion_real
_atom_type_scat_dispersion_imag
_atom_type_scat_source
C C 0.0000 0.0000 'International Tables Vol C Tables 4.2.6.8 and 6.1.1.4'
H H 0.0000 0.0000 'International Tables Vol C Tables 4.2.6.8 and 6.1.1.4'
N N 0.0000 0.0000 'International Tables Vol C Tables 4.2.6.8 and 6.1.1.4'
F F 0.0000 0.0000 'International Tables Vol C Tables 4.2.6.8 and 6.1.1.4'
P P 0.0000 0.0000 'International Tables Vol C Tables 4.2.6.8 and 6.1.1.4'
S S 0.0000 0.0000 'International Tables Vol C Tables 4.2.6.8 and 6.1.1.4'
Ir Ir 0.0000 0.0000 'International Tables Vol C Tables 4.2.6.8 and 6.1.1.4'
Cl Cl 0.0000 0.0000 'International Tables Vol C Tables 4.2.6.8 and 6.1.1.4'

loop_
_geom_angle_atom_site_label_1
_geom_angle_atom_site_label_2
_geom_angle_atom_site_label_3
_geom_angle
C2 C1 S 112.4(4)
C2 C1 Ir 129.2(4)
S C1 Ir 118.4(3)
C3 C2 C1 122.2(5)
C2 C3 C4 126.8(5)
C5 C4 C3 124.2(5)
C4 C5 Ir 127.0(4)
N1 C6 C7 126.3(4)
N1 C6 S 117.6(3)
C7 C6 S 116.0(4)
C8 C7 C13 119.1(5)
C8 C7 C6 120.5(5)
C13 C7 C6 120.3(5)
C9 C8 C7 119.7(5)
C8 C9 C10 122.2(5)
C12 C10 C9 117.4(5)
C12 C10 C11 121.8(6)
C9 C10 C11 120.8(6)
C13 C12 C10 121.7(5)
C12 C13 C7 119.9(5)
N2 C14 C15 176.6(5)
C16 C15 C21 120.7(5)
C16 C15 C14 120.8(5)
C21 C15 C14 117.8(5)
C15 C16 C17 120.1(6)
C16 C17 C18 120.9(6)
C17 C18 C20 118.4(6)
C17 C18 C19 120.8(7)
C20 C18 C19 120.5(7)
C21 C20 C18 120.8(6)
C20 C21 C15 118.8(6)
C27 C22 C23 116.4(9)
C27 C22 P1 125.4(7)
C23 C22 P1 118.2(8)
C22 C23 C24 121.2(10)
C25 C24 C23 118.9(11)
C26 C25 C24 118.8(10)
C23A C22A C27 118.4(10)
C23A C22A P1 126.4(10)
C27 C22A P1 113.4(7)
C22A C23A C24A 121.9(10)
C25A C24A C23A 121.7(11)
C24A C25A C26 119.0(11)
C25 C26 C27 121.6(7)
C25 C26 C25A 23.6(6)
C27 C26 C25A 117.6(7)
C22 C27 C26 123.1(6)
C22 C27 C22A 14.0(7)
C26 C27 C22A 119.7(6)
C33 C28 C29 118.1(5)
C33 C28 P1 121.4(4)
C29 C28 P1 120.4(4)
C30 C29 C28 121.8(6)
C29 C30 C31 120.1(6)
C30 C31 C32 119.1(6)
C33 C32 C31 120.5(6)
C32 C33 C28 120.4(5)
C35 C34 C39 119.1(5)
C35 C34 P1 124.1(4)
C39 C34 P1 116.6(4)
C36 C35 C34 120.4(5)
C37 C36 C35 120.3(5)
C36 C37 C38 119.4(5)
C39 C38 C37 120.8(5)
C38 C39 C34 119.9(5)
C41A C40 C45 116.8(7)
C41A C40 C41 21.7(6)
C45 C40 C41 117.6(6)
C41A C40 P2 119.8(6)
C45 C40 P2 122.4(4)
C41 C40 P2 118.9(5)
C42 C41 C40 119.3(9)
C41 C42 C43 120.7(10)
C42 C43 C44 120.2(10)
C40 C41A C42A 120.8(12)
C41A C42A C43A 121.0(14)
C44 C43A C42A 118.3(12)
C43A C44 C45 119.5(7)
C43A C44 C43 19.2(7)
C45 C44 C43 119.0(7)
C44 C45 C40 122.0(5)
C47 C46 C51 118.2(5)
C47 C46 P2 122.4(4)
C51 C46 P2 119.3(4)
C46 C47 C48 120.9(6)
C49 C48 C47 120.2(6)
C50 C49 C48 119.4(6)
C49 C50 C51 120.3(6)
C50 C51 C46 120.9(6)
C57 C52 C53 119.3(5)
C57 C52 P2 117.2(4)
C53 C52 P2 123.2(5)
C54 C53 C52 119.7(6)
C55 C54 C53 120.6(6)
C54 C55 C56 120.6(6)
C55 C56 C57 119.2(6)
C56 C57 C52 120.6(6)
Cl2 C58 Cl1 115.2(6)
Cl2A C58A Cl1A 115(2)
C58A Cl1A Cl2 36.4(14)
C58 Cl2 Cl1A 19.9(8)
C6 N1 Ir 120.0(3)
C14 N2 Ir 167.1(4)
F1A F1 F2A 130.1(14)
F1A F1 P3 75.6(12)
F2A F1 P3 64.4(6)
F1 F1A P3 74.5(12)
F1 F1A F4 118.1(14)
P3 F1A F4 55.0(5)
F2A F2 P3 76.7(11)
F2A F2 F6A 130.1(12)
P3 F2 F6A 55.6(5)
F2 F2A F1 133.7(15)
F2 F2A P3 70.7(10)
F1 F2A P3 63.0(6)
F4A F4 P3 79.5(13)
F4A F4 F1A 126.0(14)
P3 F4 F1A 58.4(5)
F4 F4A P3 72.0(13)
F4 F4A F6 127.5(17)
P3 F4A F6 59.0(6)
F5A F5 P3 85(2)
F5 F5A P3 75(2)
F6A F6 P3 70.1(10)
F6A F6 F4A 126.2(13)
P3 F6 F4A 59.9(6)
F6 F6A P3 77.2(12)
F6 F6A F2 127.3(14)
P3 F6A F2 58.0(5)
C22 P1 C34 109.1(4)
C22 P1 C28 99.2(4)
C34 P1 C28 107.9(2)
C22 P1 C22A 12.2(5)
C34 P1 C22A 99.9(5)
C28 P1 C22A 110.3(5)
C22 P1 Ir 115.0(3)
C34 P1 Ir 111.08(17)
C28 P1 Ir 113.79(18)
C22A P1 Ir 112.9(4)
C40 P2 C46 106.1(2)
C40 P2 C52 103.5(2)
C46 P2 C52 107.0(3)
C40 P2 Ir 113.15(18)
C46 P2 Ir 113.12(17)
C52 P2 Ir 113.19(18)
F6A P3 F4 116.3(6)
F6A P3 F5 75.3(5)
F4 P3 F5 89.3(4)
F6A P3 F2 66.5(6)
F4 P3 F2 175.1(4)
F5 P3 F2 87.6(4)
F6A P3 F3 104.6(5)
F4 P3 F3 91.0(4)
F5 P3 F3 179.7(5)
F2 P3 F3 92.2(4)
F6A P3 F3A 90.1(7)
F4 P3 F3A 104.0(7)
F5 P3 F3A 163.7(6)
F2 P3 F3A 79.7(7)
F3 P3 F3A 16.2(7)
F6A P3 F6 32.7(5)
F4 P3 F6 88.2(4)
F5 P3 F6 90.6(4)
F2 P3 F6 95.6(4)
F3 P3 F6 89.6(4)
F3A P3 F6 80.6(7)
F6A P3 F1 148.1(6)
F4 P3 F1 91.0(4)
F5 P3 F1 89.7(4)
F2 P3 F1 85.2(4)
F3 P3 F1 90.1(4)
F3A P3 F1 99.3(7)
F6 P3 F1 179.2(4)
F6A P3 F4A 92.2(7)
F4 P3 F4A 28.5(5)
F5 P3 F4A 97.7(5)
F2 P3 F4A 156.0(6)
F3 P3 F4A 82.6(6)
F3A P3 F4A 90.0(8)
F6 P3 F4A 61.1(6)
F1 P3 F4A 118.1(6)
F6A P3 F1A 177.0(7)
F4 P3 F1A 66.6(5)
F5 P3 F1A 105.7(5)
F2 P3 F1A 110.6(6)
F3 P3 F1A 74.3(5)
F3A P3 F1A 88.5(7)
F6 P3 F1A 149.3(6)
F1 P3 F1A 29.9(5)
F4A P3 F1A 90.5(7)
F6A P3 F5A 94.2(7)
F4 P3 F5A 74.8(6)
F5 P3 F5A 19.9(6)
F2 P3 F5A 101.2(6)
F3 P3 F5A 160.2(6)
F3A P3 F5A 175.7(7)
F6 P3 F5A 103.5(6)
F1 P3 F5A 76.6(6)
F4A P3 F5A 90.7(7)
F1A P3 F5A 87.2(7)
F6A P3 F2A 98.0(7)
F4 P3 F2A 143.5(6)
F5 P3 F2A 87.7(5)
F2 P3 F2A 32.5(5)
F3 P3 F2A 92.0(6)
F3A P3 F2A 87.0(8)
F6 P3 F2A 128.1(6)
F1 P3 F2A 52.6(6)
F4A P3 F2A 169.5(7)
F1A P3 F2A 79.3(7)
F5A P3 F2A 91.5(7)
F12 P4 F7 179.4(3)
F12 P4 F9 89.7(2)
F7 P4 F9 90.5(2)
F12 P4 F10 90.6(3)
F7 P4 F10 90.0(2)
F9 P4 F10 89.8(2)
F12 P4 F8 90.2(3)
F7 P4 F8 89.3(2)
F9 P4 F8 90.9(2)
F10 P4 F8 179.0(2)
F12 P4 F11 90.2(2)
F7 P4 F11 89.6(2)
F9 P4 F11 179.8(2)
F10 P4 F11 90.0(2)
F8 P4 F11 89.3(2)
C1 S C6 100.0(2)
C1 Ir C5 90.4(2)
C1 Ir N2 177.46(17)
C5 Ir N2 90.31(18)
C1 Ir N1 83.64(17)
C5 Ir N1 173.65(18)
N2 Ir N1 95.77(15)
C1 Ir P1 91.13(13)
C5 Ir P1 88.54(15)
N2 Ir P1 91.33(12)
N1 Ir P1 89.49(11)
C1 Ir P2 91.82(13)
C5 Ir P2 89.75(15)
N2 Ir P2 85.74(12)
N1 Ir P2 92.53(11)
P1 Ir P2 176.60(4)

loop_
_geom_bond_atom_site_label_1
_geom_bond_atom_site_label_2
_geom_bond_distance
C1 C2 1.396(7)
C1 S 1.754(5)
C1 Ir 1.953(5)
C2 C3 1.385(7)
C3 C4 1.402(7)
C4 C5 1.360(7)
C5 Ir 2.009(5)
C6 N1 1.290(6)
C6 C7 1.470(6)
C6 S 1.757(5)
C7 C8 1.393(7)
C7 C13 1.397(7)
C8 C9 1.379(7)
C9 C10 1.391(8)
C10 C12 1.388(9)
C10 C11 1.503(7)
C12 C13 1.386(7)
C14 N2 1.134(6)
C14 C15 1.454(7)
C15 C16 1.364(8)
C15 C21 1.409(8)
C16 C17 1.381(8)
C17 C18 1.391(10)
C18 C20 1.407(10)
C18 C19 1.511(9)
C20 C21 1.382(9)
C22 C27 1.315(12)
C22 C23 1.387(12)
C22 P1 1.818(10)
C23 C24 1.402(13)
C24 C25 1.380(13)
C25 C26 1.305(12)
C22A C23A 1.363(13)
C22A C27 1.500(15)
C22A P1 1.835(13)
C23A C24A 1.388(12)
C24A C25A 1.364(13)
C25A C26 1.493(15)
C26 C27 1.384(8)
C28 C33 1.388(7)
C28 C29 1.390(8)
C28 P1 1.832(5)
C29 C30 1.361(9)
C30 C31 1.387(9)
C31 C32 1.387(8)
C32 C33 1.381(8)
C34 C35 1.392(7)
C34 C39 1.405(7)
C34 P1 1.822(5)
C35 C36 1.390(7)
C36 C37 1.388(8)
C37 C38 1.392(8)
C38 C39 1.380(8)
C40 C41A 1.361(15)
C40 C45 1.391(7)
C40 C41 1.472(12)
C40 P2 1.819(5)
C41 C42 1.378(11)
C42 C43 1.383(12)
C43 C44 1.431(14)
C41A C42A 1.378(14)
C42A C43A 1.388(14)
C43A C44 1.367(15)
C44 C45 1.372(8)
C46 C47 1.385(7)
C46 C51 1.398(8)
C46 P2 1.819(5)
C47 C48 1.389(8)
C48 C49 1.387(9)
C49 C50 1.381(9)
C50 C51 1.383(8)
C52 C57 1.389(8)
C52 C53 1.393(8)
C52 P2 1.824(5)
C53 C54 1.378(9)
C54 C55 1.373(10)
C55 C56 1.380(9)
C56 C57 1.386(8)
C58 Cl2 1.677(11)
C58 Cl1 1.763(10)
C58A Cl2A 1.63(3)
C58A Cl1A 1.72(3)
Cl1A Cl2 1.86(2)
N1 Ir 2.127(4)
N2 Ir 2.093(4)
F1 F1A 0.836(14)
F1 F2A 1.440(15)
F1 P3 1.615(7)
F1A P3 1.624(14)
F1A F4 1.751(15)
F2 F2A 0.903(14)
F2 P3 1.585(7)
F2 F6A 1.714(15)
F2A P3 1.634(14)
F3 P3 1.592(10)
F3A P3 1.596(18)
F4 F4A 0.784(13)
F4 P3 1.563(8)
F4A P3 1.615(14)
F4A F6 1.635(16)
F5 F5A 0.557(15)
F5 P3 1.580(9)
F5A P3 1.628(15)
F6 F6A 0.887(14)
F6 P3 1.600(7)
F6A P3 1.542(14)
F7 P4 1.591(3)
F8 P4 1.594(4)
F9 P4 1.592(4)
F10 P4 1.593(4)
F11 P4 1.602(4)
F12 P4 1.584(4)
P1 Ir 2.3969(13)
P2 Ir 2.4020(13)

loop_
_platon_squeeze_void_nr
_platon_squeeze_void_average_x
_platon_squeeze_void_average_y
_platon_squeeze_void_average_z
_platon_squeeze_void_volume
_platon_squeeze_void_count_electrons
_platon_squeeze_void_content
1 -0.500 0.000 0.000 659 284 ' '
2 0.000 0.500 0.500 659 284 ' '
